data_7214903
loop_
_publ_author_name
'Zhang, Li-Min'
'Deng, Da-Yi'
'Peng, Guo'
'Sun, Lin'
'Liang, Li'
'Lan, Guo-Qiang'
'Deng, Hong'

_publ_section_title
;
 A series of three-dimensional (3D) chiral lanthanide coordination
 polymers generated by spontaneous resolution
;
_journal_issue 23
_journal_name_full CrystEngComm
_journal_page_first 8083
_journal_paper_doi 10.1039/c2ce26028j
_journal_volume 14
_journal_year 2012
_chemical_absolute_configuration ad
_chemical_formula_moiety 'C8 H11 Eu N2 O8'
_chemical_formula_sum 'C8 H11 Eu N2 O8'
_chemical_formula_weight 415.16
_chemical_name_systematic
;
?
;
_space_group_IT_number 19
_symmetry_cell_setting orthorhombic
_symmetry_space_group_name_Hall 'P 2ac 2ab'
_symmetry_space_group_name_H-M 'P 21 21 21'
_atom_sites_solution_hydrogens geom
_atom_sites_solution_primary direct
_atom_sites_solution_secondary difmap
_audit_creation_method SHELXL-97
_cell_angle_alpha 90.00
_cell_angle_beta 90.00
_cell_angle_gamma 90.00
_cell_formula_units_Z 4
_cell_length_a 7.7735(18)
_cell_length_b 8.2482(19)
_cell_length_c 18.816(4)
_cell_measurement_temperature 296(2)
_cell_volume 1206.4(5)
_computing_structure_refinement 'SHELXL-97 (Sheldrick, 1997)'
_computing_structure_solution 'SHELXS-97 (Sheldrick, 1990)'
_diffrn_ambient_temperature 296(2)
_diffrn_measured_fraction_theta_full 0.998
_diffrn_measured_fraction_theta_max 0.998
_diffrn_radiation_monochromator graphite
_diffrn_radiation_source 'fine-focus sealed tube'
_diffrn_radiation_type MoK\a
_diffrn_radiation_wavelength 0.71073
_diffrn_reflns_av_R_equivalents 0.0497
_diffrn_reflns_av_sigmaI/netI 0.0527
_diffrn_reflns_limit_h_max 9
_diffrn_reflns_limit_h_min -7
_diffrn_reflns_limit_k_max 9
_diffrn_reflns_limit_k_min -9
_diffrn_reflns_limit_l_max 20
_diffrn_reflns_limit_l_min -22
_diffrn_reflns_number 6021
_diffrn_reflns_theta_full 25.40
_diffrn_reflns_theta_max 25.40
_diffrn_reflns_theta_min 2.16
_exptl_absorpt_coefficient_mu 5.238
_exptl_absorpt_correction_T_max 0.592
_exptl_absorpt_correction_T_min 0.405
_exptl_absorpt_correction_type multi-scan
_exptl_absorpt_process_details 'Apex2 (Bruker, 2005)'
_exptl_crystal_colour colourless
_exptl_crystal_density_diffrn 2.286
_exptl_crystal_density_method 'not measured'
_exptl_crystal_description block
_exptl_crystal_F_000 800
_exptl_crystal_size_max 0.2
_exptl_crystal_size_mid 0.15
_exptl_crystal_size_min 0.1
_refine_diff_density_max 2.729
_refine_diff_density_min -1.184
_refine_diff_density_rms 0.155
_refine_ls_abs_structure_details 'Flack H D (1983), Acta Cryst. A39, 876-881'
_refine_ls_abs_structure_Flack 0.01(2)
_refine_ls_extinction_coef 0.0191(8)
_refine_ls_extinction_expression Fc^*^=kFc[1+0.001xFc^2^\l^3^/sin(2\q)]^-1/4^
_refine_ls_extinction_method SHELXL
_refine_ls_goodness_of_fit_ref 1.127
_refine_ls_hydrogen_treatment constr
_refine_ls_matrix_type full
_refine_ls_number_parameters 173
_refine_ls_number_reflns 2218
_refine_ls_number_restraints 0
_refine_ls_restrained_S_all 1.127
_refine_ls_R_factor_all 0.0286
_refine_ls_R_factor_gt 0.0281
_refine_ls_shift/su_max 0.001
_refine_ls_shift/su_mean 0.000
_refine_ls_structure_factor_coef Fsqd
_refine_ls_weighting_details 'calc w=1/[\s^2^(Fo^2^)+(0.0231P)^2^+0.0000P] where P=(Fo^2^+2Fc^2^)/3'
_refine_ls_weighting_scheme calc
_refine_ls_wR_factor_gt 0.0672
_refine_ls_wR_factor_ref 0.0674
_reflns_number_gt 2191
_reflns_number_total 2218
_reflns_threshold_expression >2sigma(I)
_cod_data_source_file c2ce26028j.txt
_cod_data_source_block 1
_cod_depositor_comments
;
The following automatic conversions were performed:

'_symmetry_cell_setting' value 'Orthorhombic' changed to
'orthorhombic' according to
/usr/data/users/saulius/automatic-downloads/retrospective/RSC/lib/dictionaries/cif_core.dic
dictionary named 'cif_core.dic' version 2.4.2 from 2011-04-26.

Automatic conversion script
Id: cif_fix_values 2281 2013-09-26 08:29:07Z andrius 
;
_cod_original_cell_volume 1206.5(5)
_cod_original_sg_symbol_H-M ' P 21 21 21'
_cod_database_code 7214903

loop_
_symmetry_equiv_pos_as_xyz
'x, y, z'
'-x+1/2, -y, z+1/2'
'-x, y+1/2, -z+1/2'
'x+1/2, -y+1/2, -z'

loop_
_atom_site_label
_atom_site_type_symbol
_atom_site_fract_x
_atom_site_fract_y
_atom_site_fract_z
_atom_site_U_iso_or_equiv
_atom_site_adp_type
_atom_site_occupancy
_atom_site_symmetry_multiplicity
_atom_site_calc_flag
_atom_site_refinement_flags
C1 C 1.2567(9) 0.4579(7) 0.8618(3) 0.0194(14) Uani 1 1 d .
C2 C 1.1393(9) 0.5540(8) 0.9109(4) 0.0277(16) Uani 1 1 d .
H2A H 1.2088 0.6146 0.9444 0.033 Uiso 1 1 calc R
H2B H 1.0736 0.6311 0.8830 0.033 Uiso 1 1 calc R
C3 C 0.8708(9) 0.5313(9) 0.9813(4) 0.0268(16) Uani 1 1 d .
H3A H 0.8241 0.6094 0.9479 0.032 Uiso 1 1 calc R
H3B H 0.9050 0.5889 1.0239 0.032 Uiso 1 1 calc R
C4 C 0.7352(8) 0.4059(8) 0.9993(3) 0.0206(13) Uani 1 1 d .
C5 C 0.6936(8) -0.0417(7) 0.8479(3) 0.0195(13) Uani 1 1 d .
C6 C 0.6064(8) -0.1870(8) 0.8146(3) 0.0241(14) Uani 1 1 d .
H6A H 0.6912 -0.2476 0.7877 0.029 Uiso 1 1 calc R
H6B H 0.5646 -0.2571 0.8522 0.029 Uiso 1 1 calc R
Eu1 Eu 0.94080(3) 0.19734(3) 0.878251(12) 0.01264(14) Uani 1 1 d .
N1 N 1.0216(7) 0.4498(6) 0.9497(3) 0.0177(11) Uani 1 1 d .
H1 H 1.0833 0.4121 0.9873 0.021 Uiso 1 1 calc R
N2 N 0.4603(7) -0.1461(6) 0.7669(3) 0.0187(11) Uani 1 1 d .
H2C H 0.4985 -0.0806 0.7321 0.022 Uiso 1 1 calc R
H2D H 0.4214 -0.2377 0.7465 0.022 Uiso 1 1 calc R
O1 O 1.2119(6) 0.3163(5) 0.8471(2) 0.0238(10) Uani 1 1 d .
O2 O 1.3830(7) 0.5289(7) 0.8367(3) 0.0367(13) Uani 1 1 d .
O3 O 0.7426(6) 0.2704(5) 0.9686(2) 0.0270(11) Uani 1 1 d .
O4 O 0.6234(6) 0.4454(6) 1.0435(2) 0.0293(12) Uani 1 1 d .
O5 O 0.7983(7) -0.0706(6) 0.8967(2) 0.0330(12) Uani 1 1 d .
O6 O 0.6658(6) 0.0959(5) 0.8237(2) 0.0227(10) Uani 1 1 d .
C8 C 0.1616(8) -0.0362(7) 0.7562(3) 0.0182(13) Uani 1 1 d .
C7 C 0.3154(9) -0.0651(8) 0.8042(3) 0.0223(14) Uani 1 1 d .
H7A H 0.3548 0.0381 0.8229 0.027 Uiso 1 1 calc R
H7B H 0.2801 -0.1317 0.8441 0.027 Uiso 1 1 calc R
O7 O 0.0398(6) 0.0429(6) 0.7801(2) 0.0311(11) Uani 1 1 d .
O8 O 0.1673(6) -0.0948(5) 0.6938(2) 0.0240(10) Uani 1 1 d .

loop_
_atom_site_aniso_label
_atom_site_aniso_U_11
_atom_site_aniso_U_22
_atom_site_aniso_U_33
_atom_site_aniso_U_23
_atom_site_aniso_U_13
_atom_site_aniso_U_12
C1 0.027(3) 0.014(3) 0.017(3) 0.000(2) 0.008(2) -0.001(3)
C2 0.034(4) 0.012(3) 0.037(4) -0.007(3) 0.014(3) -0.002(3)
C3 0.031(4) 0.021(4) 0.029(3) -0.003(3) 0.015(3) -0.003(3)
C4 0.023(3) 0.017(3) 0.021(3) 0.006(3) 0.006(2) -0.001(3)
C5 0.016(3) 0.018(3) 0.025(3) 0.001(2) 0.003(3) -0.006(3)
C6 0.020(3) 0.016(3) 0.037(3) -0.002(3) -0.007(3) 0.002(3)
Eu1 0.01499(18) 0.00868(18) 0.01424(17) -0.00071(10) -0.00082(11) -0.00151(12)
N1 0.018(3) 0.017(3) 0.018(2) -0.001(2) 0.001(2) -0.003(2)
N2 0.020(3) 0.011(2) 0.025(2) -0.0023(19) -0.001(2) -0.007(2)
O1 0.028(2) 0.012(2) 0.031(2) -0.0059(19) 0.0136(19) -0.004(2)
O2 0.036(3) 0.029(3) 0.046(3) -0.007(2) 0.019(2) -0.015(2)
O3 0.026(3) 0.018(2) 0.037(3) -0.0074(19) 0.012(2) -0.006(2)
O4 0.033(3) 0.020(3) 0.035(2) 0.004(2) 0.020(2) 0.005(2)
O5 0.044(3) 0.016(2) 0.039(3) 0.012(2) -0.025(2) -0.013(2)
O6 0.026(3) 0.011(2) 0.031(2) -0.0005(18) -0.0029(19) -0.001(2)
C8 0.017(3) 0.015(3) 0.022(3) -0.006(2) 0.004(3) -0.004(3)
C7 0.022(3) 0.027(4) 0.017(3) -0.004(3) -0.001(3) -0.004(3)
O7 0.021(3) 0.038(3) 0.035(2) -0.015(2) -0.001(2) 0.007(2)
O8 0.028(3) 0.019(2) 0.025(2) -0.0101(18) -0.0036(19) 0.003(2)

loop_
_atom_type_symbol
_atom_type_description
_atom_type_scat_dispersion_real
_atom_type_scat_dispersion_imag
_atom_type_scat_source
C C 0.0033 0.0016 'International Tables Vol C Tables 4.2.6.8 and 6.1.1.4'
H H 0.0000 0.0000 'International Tables Vol C Tables 4.2.6.8 and 6.1.1.4'
N N 0.0061 0.0033 'International Tables Vol C Tables 4.2.6.8 and 6.1.1.4'
O O 0.0106 0.0060 'International Tables Vol C Tables 4.2.6.8 and 6.1.1.4'
Eu Eu -0.1578 3.6682 'International Tables Vol C Tables 4.2.6.8 and 6.1.1.4'

loop_
_geom_angle_atom_site_label_1
_geom_angle_atom_site_label_2
_geom_angle_atom_site_label_3
_geom_angle
_geom_angle_site_symmetry_1
_geom_angle_site_symmetry_3
O2 C1 O1 125.4(6) . .
O2 C1 C2 117.5(5) . .
O1 C1 C2 117.0(6) . .
N1 C2 C1 112.0(5) . .
N1 C3 C4 109.4(5) . .
O4 C4 O3 124.8(6) . .
O4 C4 C3 117.2(6) . .
O3 C4 C3 118.1(5) . .
O6 C5 O5 123.9(6) . .
O6 C5 C6 119.6(5) . .
O5 C5 C6 116.4(5) . .
N2 C6 C5 114.4(5) . .
O8 Eu1 O4 160.44(16) 3_656 4_557
O8 Eu1 O3 89.74(16) 3_656 .
O4 Eu1 O3 94.05(18) 4_557 .
O8 Eu1 O7 93.39(16) 3_656 1_655
O4 Eu1 O7 91.29(18) 4_557 1_655
O3 Eu1 O7 154.86(16) . 1_655
O8 Eu1 O1 82.79(17) 3_656 .
O4 Eu1 O1 80.08(17) 4_557 .
O3 Eu1 O1 129.94(15) . .
O7 Eu1 O1 75.19(15) 1_655 .
O8 Eu1 O5 124.72(15) 3_656 .
O4 Eu1 O5 74.84(15) 4_557 .
O3 Eu1 O5 80.62(17) . .
O7 Eu1 O5 77.11(18) 1_655 .
O1 Eu1 O5 141.85(18) . .
O8 Eu1 O6 72.68(15) 3_656 .
O4 Eu1 O6 126.87(16) 4_557 .
O3 Eu1 O6 79.92(15) . .
O7 Eu1 O6 77.25(16) 1_655 .
O1 Eu1 O6 141.60(14) . .
O5 Eu1 O6 52.05(15) . .
O8 Eu1 N1 78.22(17) 3_656 .
O4 Eu1 N1 86.03(16) 4_557 .
O3 Eu1 N1 64.91(15) . .
O7 Eu1 N1 140.07(17) 1_655 .
O1 Eu1 N1 65.10(15) . .
O5 Eu1 N1 139.20(16) . .
O6 Eu1 N1 133.98(16) . .
C2 N1 C3 115.6(5) . .
C2 N1 Eu1 111.9(4) . .
C3 N1 Eu1 112.8(4) . .
C7 N2 C6 113.3(5) . .
C1 O1 Eu1 125.0(4) . .
C4 O3 Eu1 125.7(4) . .
C4 O4 Eu1 134.9(4) . 4_457
C5 O5 Eu1 91.0(4) . .
C5 O6 Eu1 90.3(4) . .
O7 C8 O8 124.3(6) . .
O7 C8 C7 118.1(5) . .
O8 C8 C7 117.6(5) . .
N2 C7 C8 112.7(4) . .
C8 O7 Eu1 144.7(4) . 1_455
C8 O8 Eu1 143.2(4) . 3_646

loop_
_geom_bond_atom_site_label_1
_geom_bond_atom_site_label_2
_geom_bond_distance
_geom_bond_site_symmetry_2
C1 O2 1.237(8) .
C1 O1 1.250(8) .
C1 C2 1.521(8) .
C2 N1 1.452(8) .
C3 N1 1.477(8) .
C3 C4 1.515(9) .
C4 O4 1.247(7) .
C4 O3 1.260(7) .
C5 O6 1.242(7) .
C5 O5 1.250(8) .
C5 C6 1.513(9) .
C6 N2 1.487(8) .
Eu1 O8 2.341(4) 3_656
Eu1 O4 2.359(4) 4_557
Eu1 O3 2.372(4) .
Eu1 O7 2.373(4) 1_655
Eu1 O1 2.397(5) .
Eu1 O5 2.496(5) .
Eu1 O6 2.515(5) .
Eu1 N1 2.556(5) .
N2 C7 1.486(8) .
O4 Eu1 2.359(4) 4_457
C8 O7 1.234(7) .
C8 O8 1.271(7) .
C8 C7 1.518(8) .
O7 Eu1 2.373(4) 1_455
O8 Eu1 2.341(4) 3_646
